data_4313299
loop_
_publ_author_name
'Jenny Y. Yang'
'Matthew P. Shores'
'Jennifer J. Sokol'
'Jeffrey R. Long'

_publ_contact_author
;
        Jeffrey R. Long
        Department of Chemistry
        University of California, Berkeley
        United States of America
;
_publ_contact_author_email jlong@cchem.berkeley.edu
_publ_contact_author_fax '510 643-3832'
_publ_contact_author_phone '510 642-0860'
_publ_section_title
;
 High-Nuclearity Metal-Cyanide Clusters: Synthesis, Magnetic Properties,
 and Inclusion Behavior of Open-Cage Species Incorporating [(tach)M(CN)3]
 (M = Cr, Fe, Co) Complexes
;
_journal_name_full 'Inorganic Chemistry'
_journal_page_first 1403
_journal_page_last 1419
_journal_paper_doi 10.1021/ic026065f
_journal_volume 42
_journal_year 2003
_chemical_compound_source synthetic
_chemical_formula_structural
;
 [(C6H15N3)4(H2O)12Ni4Fe4(CN)12]Br8-20(H2O)
;
_chemical_formula_sum 'C36 H124 Br8 Fe4 N24 Ni4 O32'
_chemical_formula_weight 2503.11
_chemical_name_systematic
; 
 ? 
;
_space_group_IT_number 111
_symmetry_cell_setting tetragonal
_symmetry_Int_Tables_number 111
_symmetry_space_group_name_Hall 'P -4 2'
_symmetry_space_group_name_H-M 'P -4 2 m'
_atom_sites_solution_hydrogens geom
_atom_sites_solution_primary direct
_atom_sites_solution_secondary difmap
_audit_creation_method SHELXL
_cell_angle_alpha 90.00
_cell_angle_beta 90.00
_cell_angle_gamma 90.00
_cell_formula_units_Z 1
_cell_length_a 13.961(5)
_cell_length_b 13.961(5)
_cell_length_c 12.822(5)
_cell_measurement_temperature 159(2)
_cell_volume 2499.1(16)
_computing_cell_refinement
;
  SMART (Siemens, 1995), SAINT (Siemens, 1995)
;
_computing_data_collection 'SMART (Siemens, 1995)'
_computing_data_reduction
;
  SAINT (Siemens, 1995), XPREP (Siemens, 1995)
;
_computing_structure_refinement 'SHELXL-93 (Sheldrick, 1993)'
_computing_structure_solution 'SHELXS-86 (Sheldrick, 1990)'
_diffrn_ambient_temperature 159(2)
_diffrn_measurement_device SMART
_diffrn_measurement_method 'omega scans with profile analysis'
_diffrn_radiation_monochromator graphite
_diffrn_radiation_source 'fine-focus sealed tube'
_diffrn_radiation_type MoK\a
_diffrn_radiation_wavelength 0.71073
_diffrn_reflns_av_R_equivalents 0.0789
_diffrn_reflns_av_sigmaI/netI 0.0651
_diffrn_reflns_limit_h_max 16
_diffrn_reflns_limit_h_min -15
_diffrn_reflns_limit_k_max 15
_diffrn_reflns_limit_k_min -8
_diffrn_reflns_limit_l_max 14
_diffrn_reflns_limit_l_min -14
_diffrn_reflns_number 11157
_diffrn_reflns_theta_max 24.71
_diffrn_reflns_theta_min 2.06
_exptl_absorpt_coefficient_mu 4.571
_exptl_absorpt_correction_T_max 1
_exptl_absorpt_correction_T_min 0.549105
_exptl_absorpt_correction_type multi-scan
_exptl_absorpt_process_details 'Blessing, Acta Cryst. (1995) A51 33'
_exptl_crystal_colour yellow-green
_exptl_crystal_density_diffrn 1.663
_exptl_crystal_density_meas ?
_exptl_crystal_F_000 1260
_exptl_crystal_size_max 0.19
_exptl_crystal_size_mid 0.13
_exptl_crystal_size_min 0.11
_refine_diff_density_max 1.104
_refine_diff_density_min -1.009
_refine_diff_density_rms 0.151
_refine_ls_abs_structure_details 'Flack H D (1983), Acta Cryst. A39, 876-881'
_refine_ls_abs_structure_Flack 0.52(4)
_refine_ls_extinction_method none
_refine_ls_goodness_of_fit_all 1.080
_refine_ls_goodness_of_fit_obs 1.110
_refine_ls_matrix_type full
_refine_ls_number_parameters 145
_refine_ls_number_reflns 2230
_refine_ls_number_restraints 0
_refine_ls_restrained_S_all 1.080
_refine_ls_restrained_S_obs 1.110
_refine_ls_R_factor_all 0.0726
_refine_ls_R_factor_obs 0.0529
_refine_ls_shift/esd_max 0.000
_refine_ls_shift/esd_mean 0.000
_refine_ls_structure_factor_coef Fsqd
_refine_ls_weighting_details 'w=1/[\s^2^(Fo^2^)+(0.0767P)^2^+10.3466P] where P=(Fo^2^+2Fc^2^)/3'
_refine_ls_weighting_scheme calc
_refine_ls_wR_factor_all 0.1516
_refine_ls_wR_factor_obs 0.1404
_reflns_number_observed 1834
_reflns_number_total 2230
_reflns_observed_criterion >2sigma(I)
_cod_data_source_file ic026065f-2_s2_10.cif
_cod_data_source_block 10
_cod_depositor_comments
;
The following automatic conversions were performed:

'_exptl_crystal_density_meas' value 'not measured' was changed to '?'
- the value is perceived as not measured.

Automatic conversion script
Id: cif_fix_values 3008 2015-01-20 13:52:24Z robertas 

The following automatic conversions were performed:

'_refine_ls_weighting_scheme' value 'calc
w=1/[\s^2^(Fo^2^)+(0.0767P)^2^+10.3466P] where P=(Fo^2^+2Fc^2^)/3'
was changed to 'calc'. New tag '_refine_ls_weighting_details' was
created. The value of the new tag was set to
'w=1/[\s^2^(Fo^2^)+(0.0767P)^2^+10.3466P] where P=(Fo^2^+2Fc^2^)/3'.

Automatic conversion script
Id: cif_fix_values 3143 2015-03-26 13:38:13Z robertas 
;
_cod_original_cell_volume 2499.2(16)
_cod_database_code 4313299
_diffrn_measurement_detector 'CCD area detector'

loop_
_symmetry_equiv_pos_as_xyz
'x, y, z'
'-x, -y, z'
'y, -x, -z'
'-y, x, -z'
'-x, y, -z'
'x, -y, -z'
'-y, -x, z'
'y, x, z'

loop_
_atom_site_aniso_label
_atom_site_aniso_U_11
_atom_site_aniso_U_22
_atom_site_aniso_U_33
_atom_site_aniso_U_23
_atom_site_aniso_U_13
_atom_site_aniso_U_12
Fe1 0.0133(6) 0.0133(6) 0.0223(11) 0.0009(5) -0.0009(5) 0.0011(6)
C1 0.006(4) 0.006(4) 0.042(11) 0.002(4) -0.002(4) 0.001(5)
N1 0.026(4) 0.026(4) 0.019(7) 0.000(4) 0.000(4) -0.001(5)
C2 0.027(6) 0.005(4) 0.021(5) -0.002(4) 0.001(4) 0.002(3)
N2 0.018(4) 0.017(4) 0.026(5) -0.001(4) -0.001(3) 0.003(3)
N3 0.018(4) 0.021(4) 0.028(4) 0.000(4) 0.007(4) 0.003(3)
N4 0.018(4) 0.018(4) 0.033(7) -0.001(3) 0.001(3) 0.009(4)
C4 0.031(6) 0.012(5) 0.040(6) -0.007(4) -0.007(4) 0.004(4)
C5 0.025(5) 0.015(5) 0.040(6) -0.011(4) 0.001(4) -0.003(4)
C6 0.029(5) 0.029(5) 0.021(7) -0.004(4) 0.004(4) 0.008(6)
Ni1 0.0136(5) 0.0136(5) 0.0210(10) 0.0017(5) -0.0017(5) -0.0014(6)
O1 0.018(3) 0.031(4) 0.032(4) -0.001(3) -0.006(3) -0.004(3)
O2 0.036(3) 0.036(3) 0.017(5) 0.007(3) -0.007(3) -0.006(5)
Br1 0.0352(8) 0.0472(9) 0.0374(8) 0.000 -0.0039(8) 0.000
Br2 0.0233(7) 0.0233(7) 0.0334(12) -0.0025(6) 0.0025(6) 0.0015(8)
Br2A 0.023(3) 0.076(4) 0.035(3) 0.033(3) 0.000 0.000
O4 0.037(4) 0.040(4) 0.051(4) 0.005(5) -0.005(3) 0.000(3)
O5 0.051(4) 0.051(4) 0.030(6) -0.004(4) 0.004(4) 0.002(5)

loop_
_atom_site_label
_atom_site_type_symbol
_atom_site_fract_x
_atom_site_fract_y
_atom_site_fract_z
_atom_site_U_iso_or_equiv
_atom_site_thermal_displace_type
_atom_site_occupancy
_atom_site_calc_flag
_atom_site_refinement_flags
_atom_site_disorder_group
Fe1 Fe 0.30908(8) 0.69092(8) 0.6983(2) 0.0163(4) Uani 1 d S .
C1 C 0.3157(6) 0.6843(6) 0.5477(14) 0.018(3) Uani 1 d S .
N1 N 0.3158(6) 0.6842(6) 0.4585(11) 0.023(3) Uani 1 d S .
C2 C 0.4481(6) 0.6864(5) 0.7018(8) 0.018(2) Uani 1 d . .
N2 N 0.5310(5) 0.6818(5) 0.6997(6) 0.021(2) Uani 1 d . .
N3 N 0.3120(5) 0.8352(5) 0.6924(6) 0.022(2) Uani 1 d . .
H3A H 0.3713(5) 0.8543(5) 0.7105(6) 0.027 Uiso 1 calc R .
H3B H 0.3030(5) 0.8528(5) 0.6256(6) 0.027 Uiso 1 calc R .
N4 N 0.3029(5) 0.6971(5) 0.8552(9) 0.023(3) Uani 1 d S .
H4A H 0.2887(5) 0.6380(5) 0.8785(9) 0.027 Uiso 0.50 calc PR .
H4B H 0.3620(5) 0.7113(5) 0.8785(9) 0.027 Uiso 0.50 calc PR .
C4 C 0.2410(7) 0.8903(6) 0.7589(8) 0.027(2) Uani 1 d . .
H4 H 0.2498(7) 0.9590(6) 0.7465(8) 0.033 Uiso 1 calc R .
C5 C 0.2576(7) 0.8699(6) 0.8733(8) 0.027(2) Uani 1 d . .
H5A H 0.2195(7) 0.9142(6) 0.9141(8) 0.032 Uiso 1 calc R .
H5B H 0.3244(7) 0.8820(6) 0.8893(8) 0.032 Uiso 1 calc R .
C6 C 0.2327(6) 0.7673(6) 0.9069(11) 0.026(3) Uani 1 d S .
H6 H 0.2380(6) 0.7620(6) 0.9829(11) 0.032 Uiso 1 calc SR .
C7 C 0.1375(7) 0.8625(7) 0.7290(10) 0.026(3) Uiso 1 d S .
H7A H 0.0936(7) 0.9064(7) 0.7629(10) 0.031 Uiso 1 calc SR .
H7B H 0.1298(7) 0.8702(7) 0.6543(10) 0.031 Uiso 1 calc SR .
Ni1 Ni 0.32511(8) 0.67489(8) 0.30051(13) 0.0161(4) Uani 1 d S .
O1 O 0.1734(4) 0.6795(4) 0.2887(5) 0.0273(15) Uani 1 d . .
O2 O 0.3249(5) 0.6751(5) 0.1382(7) 0.030(2) Uani 1 d S .
Br1 Br 0.5000 0.77102(11) 0.0000 0.0399(4) Uani 1 d S .
Br2 Br 0.12674(10) 0.87326(10) 0.1555(2) 0.0267(6) Uani 0.703(4) d SP .
Br2A Br 0.2771(3) 0.0000 0.5000 0.045(2) Uani 0.297(4) d SP .
O3 O 0.2571(13) 0.0850(13) 0.5272(13) 0.041(5) Uiso 0.422(3) d P .
O3A O 0.3349(21) 0.0862(21) 0.5231(23) 0.053(8) Uiso 0.281(2) d P .
O4 O 0.0963(5) 0.5073(6) 0.2130(6) 0.042(2) Uani 1 d . .
O5 O 0.0747(6) 0.9253(6) 0.3969(8) 0.044(3) Uani 1 d S .
O6 O 0.5000 0.1517(21) 0.5000 0.085(8) Uiso 0.50 d SP .
O7 O 0.5000 0.5000 0.1140(58) 0.073(21) Uiso 0.25 d SP .

loop_
_atom_type_symbol
_atom_type_description
_atom_type_scat_dispersion_real
_atom_type_scat_dispersion_imag
_atom_type_scat_source
C C 0.0033 0.0016 'International Tables Vol C Tables 4.2.6.8 and 6.1.1.4'
H H 0.0000 0.0000 'International Tables Vol C Tables 4.2.6.8 and 6.1.1.4'
N N 0.0061 0.0033 'International Tables Vol C Tables 4.2.6.8 and 6.1.1.4'
O O 0.0106 0.0060 'International Tables Vol C Tables 4.2.6.8 and 6.1.1.4'
Fe Fe 0.3463 0.8444 'International Tables Vol C Tables 4.2.6.8 and 6.1.1.4'
Ni Ni 0.3393 1.1124 'International Tables Vol C Tables 4.2.6.8 and 6.1.1.4'
Br Br -0.2901 2.4595 'International Tables Vol C Tables 4.2.6.8 and 6.1.1.4'

loop_
_geom_angle_atom_site_label_1
_geom_angle_atom_site_label_2
_geom_angle_atom_site_label_3
_geom_angle
_geom_angle_site_symmetry_1
_geom_angle_site_symmetry_3
_geom_angle_publ_flag
C1 Fe1 C2 88.5(4) . . ?
C1 Fe1 C2 88.5(4) . 7_665 ?
C2 Fe1 C2 86.2(4) . 7_665 ?
C1 Fe1 N4 179.6(4) . . ?
C2 Fe1 N4 91.2(4) . . ?
C2 Fe1 N4 91.2(4) 7_665 . ?
C1 Fe1 N3 90.5(3) . 7_665 ?
C2 Fe1 N3 176.8(3) . 7_665 ?
C2 Fe1 N3 90.8(3) 7_665 7_665 ?
N4 Fe1 N3 89.7(3) . 7_665 ?
C1 Fe1 N3 90.5(3) . . ?
C2 Fe1 N3 90.8(3) . . ?
C2 Fe1 N3 176.8(3) 7_665 . ?
N4 Fe1 N3 89.7(3) . . ?
N3 Fe1 N3 92.3(4) 7_665 . ?
N1 C1 Fe1 176.2(11) . . ?
C1 N1 Ni1 174.9(11) . . ?
N2 C2 Fe1 177.1(10) . . ?
C2 N2 Ni1 178.7(9) . 3_566 ?
C4 N3 Fe1 118.2(6) . . ?
C6 N4 Fe1 119.1(8) . . ?
C5 C4 N3 110.5(7) . . ?
C5 C4 C7 109.7(9) . . ?
N3 C4 C7 110.1(8) . . ?
C4 C5 C6 114.5(8) . . ?
C5 C6 C5 110.0(11) 7_665 . ?
C5 C6 N4 109.2(7) 7_665 . ?
C5 C6 N4 109.2(7) . . ?
C4 C7 C4 114.1(10) 7_665 . ?
N2 Ni1 N2 95.5(4) 4_656 5_656 ?
N2 Ni1 N1 93.6(3) 4_656 . ?
N2 Ni1 N1 93.6(3) 5_656 . ?
N2 Ni1 O2 90.0(3) 4_656 . ?
N2 Ni1 O2 90.0(3) 5_656 . ?
N1 Ni1 O2 174.7(4) . . ?
N2 Ni1 O1 89.0(3) 4_656 . ?
N2 Ni1 O1 173.9(3) 5_656 . ?
N1 Ni1 O1 90.3(3) . . ?
O2 Ni1 O1 85.8(3) . . ?
N2 Ni1 O1 173.9(3) 4_656 7_665 ?
N2 Ni1 O1 89.0(3) 5_656 7_665 ?
N1 Ni1 O1 90.3(3) . 7_665 ?
O2 Ni1 O1 85.8(3) . 7_665 ?
O1 Ni1 O1 86.2(3) . 7_665 ?
O3 Br2A O3 154.6(17) 6_556 . ?
O3 Br2A O3A 45.9(12) 6_556 6_556 ?
O3 Br2A O3A 159.5(16) . 6_556 ?
O3 Br2A O3A 159.5(16) 6_556 . ?
O3 Br2A O3A 45.9(12) . . ?
O3A Br2A O3A 113.9(23) 6_556 . ?
O3A O3 Br2A 77.4(19) . . ?
O3 O3A Br2A 56.7(17) . . ?

loop_
_geom_bond_atom_site_label_1
_geom_bond_atom_site_label_2
_geom_bond_distance
_geom_bond_site_symmetry_2
_geom_bond_publ_flag
Fe1 C1 1.93(2) . ?
Fe1 C2 1.943(9) . ?
Fe1 C2 1.943(9) 7_665 ?
Fe1 N4 2.016(12) . ?
Fe1 N3 2.016(7) 7_665 ?
Fe1 N3 2.016(7) . ?
C1 N1 1.144(15) . ?
N1 Ni1 2.034(14) . ?
C2 N2 1.160(10) . ?
N2 Ni1 2.011(8) 3_566 ?
N3 C4 1.518(11) . ?
N4 C6 1.54(2) . ?
C4 C5 1.511(13) . ?
C4 C7 1.545(12) . ?
C5 C6 1.536(12) . ?
C6 C5 1.536(12) 7_665 ?
C7 C4 1.545(12) 7_665 ?
Ni1 N2 2.010(8) 4_656 ?
Ni1 N2 2.011(8) 5_656 ?
Ni1 O2 2.081(9) . ?
Ni1 O1 2.124(6) . ?
Ni1 O1 2.124(6) 7_665 ?
Br2A O3 1.27(2) 6_556 ?
Br2A O3 1.27(2) . ?
Br2A O3A 1.48(3) 6_556 ?
Br2A O3A 1.48(3) . ?
O3 O3A 1.09(3) . ?
